data_2022070
loop_
_publ_author_name
'Jha, Kunal Kumar'
'Gruza, Barbara'
'Kumar, Prashant'
'Chodkiewicz, Michal Leszek'
'Dominiak, Paulina Maria'

_publ_section_title
;
 TAAM: a reliable and user friendly tool for hydrogen-atom location using
 routine X-ray diffraction data
;
_journal_issue 3
_journal_name_full 'Acta Crystallographica Section B Structural Science, Crystal Engineering and Materials'
_journal_paper_doi 10.1107/S2052520620002917
_journal_volume 76
_journal_year 2020
_chemical_absolute_configuration unk
_chemical_formula_moiety 'Cl, C5 H13 N2 O2'
_chemical_formula_sum 'C5 H13 Cl N2 O2'
_chemical_formula_weight 168.62
_space_group_crystal_system monoclinic
_space_group_IT_number 4
_space_group_name_Hall 'P 2yb'
_space_group_name_H-M_alt 'P 1 21 1'
_symmetry_Int_Tables_number 4
_audit_creation_date 2019-08-05
_audit_creation_method
;
Olex2 1.2
(compiled 2018.05.29 svn.r3508 for OlexSys, GUI svn.r5506)
;
_cell_angle_alpha 90
_cell_angle_beta 83.13(1)
_cell_angle_gamma 90
_cell_formula_units_Z 2
_cell_length_a 9.9480(2)
_cell_length_b 7.9637(2)
_cell_length_c 4.9826(1)
_cell_measurement_temperature 100
_cell_volume 391.902(17)
_computing_molecular_graphics 'Olex2 (Dolomanov et al., 2009)'
_computing_publication_material 'Olex2 (Dolomanov et al., 2009)'
_computing_structure_refinement 'olex2.refine (Bourhis et al., 2015)'
_diffrn_ambient_temperature 100
_diffrn_measured_fraction_theta_full 0.8980
_diffrn_measured_fraction_theta_max 0.8980
_diffrn_measurement_device_type 'Oxford Diffraction Xcalibur S'
_diffrn_radiation_type 'Mo K\a'
_diffrn_radiation_wavelength 0.7107
_diffrn_reflns_av_R_equivalents 0.0000
_diffrn_reflns_av_unetI/netI 0.0130
_diffrn_reflns_limit_h_max 22
_diffrn_reflns_limit_h_min 0
_diffrn_reflns_limit_k_max 17
_diffrn_reflns_limit_k_min -17
_diffrn_reflns_limit_l_max 11
_diffrn_reflns_limit_l_min -11
_diffrn_reflns_number 8876
_diffrn_reflns_theta_full 52.8956
_diffrn_reflns_theta_max 52.90
_diffrn_reflns_theta_min 3.29
_exptl_absorpt_coefficient_mu 0.433
_exptl_crystal_density_diffrn 1.4289
_exptl_crystal_F_000 180.3727
_refine_diff_density_max 0.3038
_refine_diff_density_min -0.2098
_refine_diff_density_rms 0.0314
_refine_ls_abs_structure_details 'Flack, H. D. (1983). Acta Cryst. A39, 876-881.'
_refine_ls_abs_structure_Flack 0.007(10)
_refine_ls_d_res_high 0.4456
_refine_ls_d_res_low 6.1994
_refine_ls_goodness_of_fit_ref 0.9514
_refine_ls_hydrogen_treatment refall
_refine_ls_matrix_type full
_refine_ls_number_constraints 0
_refine_ls_number_parameters 143
_refine_ls_number_reflns 8330
_refine_ls_number_restraints 1
_refine_ls_restrained_S_all 0.9514
_refine_ls_R_factor_all 0.0139
_refine_ls_R_factor_gt 0.0139
_refine_ls_shift/su_max 0.0004
_refine_ls_shift/su_mean 0.0001
_refine_ls_structure_factor_coef Fsqd
_refine_ls_weighting_details 'w=1/[\s^2^(Fo^2^)+(0.0174P)^2^+0.0078P] where P=(Fo^2^+2Fc^2^)/3'
_refine_ls_weighting_scheme calc
_refine_ls_wR_factor_gt 0.0304
_refine_ls_wR_factor_ref 0.0304
_reflns_Friedel_coverage 0.852
_reflns_limit_h_max 22
_reflns_limit_h_min -22
_reflns_limit_k_max 17
_reflns_limit_k_min -17
_reflns_limit_l_max 11
_reflns_limit_l_min -11
_reflns_number_gt 8330
_reflns_number_total 8330
_reflns_threshold_expression I>=2u(I)
_cod_data_source_file 42_TAAM_iso_max.cif
_cod_data_source_block 42_TAAM_iso_max
_cod_original_cell_volume 391.90(2)
_cod_original_sg_symbol_Hall ' P 2yb'
_cod_database_code 2022070
_olex2_refinement_description
;
;
_olex2_submission_special_instructions 'No special instructions were received'

loop_
_space_group_symop_id
_space_group_symop_operation_xyz
1 x,y,z
2 -x,y+1/2,-z

loop_
_atom_site_label
_atom_site_type_symbol
_atom_site_fract_x
_atom_site_fract_y
_atom_site_fract_z
_atom_site_U_iso_or_equiv
_atom_site_adp_type
_atom_site_occupancy
_atom_site_refinement_flags_posn
Cl1 Cl 0.420736(5) 0.219586(9) 0.401621(11) 0.011336(10) Uani 1.000000 .
O1 O -0.004808(19) -0.06138(2) -0.17383(3) 0.01100(2) Uani 1.000000 .
O2 O -0.095861(18) -0.06694(3) 0.25879(4) 0.01185(3) Uani 1.000000 .
N1 N 0.110005(19) 0.14221(2) 0.39043(4) 0.00888(2) Uani 1.000000 .
N2 N 0.35614(2) -0.53174(2) -0.07905(4) 0.01085(3) Uani 1.000000 .
C1 C -0.00163(2) -0.03876(3) 0.07539(4) 0.00787(2) Uani 1.000000 .
C2 C 0.13387(2) 0.02198(3) 0.16101(4) 0.00786(2) Uani 1.000000 .
C3 C 0.21360(2) -0.12790(3) 0.25235(4) 0.00947(3) Uani 1.000000 .
C4 C 0.25890(2) -0.24926(3) 0.02337(5) 0.01030(3) Uani 1.000000 .
C5 C 0.32133(2) -0.40401(3) 0.13668(5) 0.01041(3) Uani 1.000000 .
H1a H 0.0619(9) 0.2518(13) 0.3329(17) 0.0303(19) Uiso 1.000000 .
H1b H 0.2038(8) 0.1781(11) 0.4454(16) 0.0252(18) Uiso 1.000000 .
H1c H 0.0521(9) 0.0881(12) 0.5593(19) 0.0277(17) Uiso 1.000000 .
H2 H 0.1908(7) 0.0879(9) -0.0083(15) 0.0241(15) Uiso 1.000000 .
H3a H 0.3011(8) -0.0797(10) 0.3387(15) 0.0263(16) Uiso 1.000000 .
H3b H 0.1510(7) -0.1939(10) 0.4142(15) 0.0233(15) Uiso 1.000000 .
H4a H 0.3289(8) -0.1881(11) -0.1296(16) 0.0305(18) Uiso 1.000000 .
H4b H 0.1739(7) -0.2856(11) -0.0816(14) 0.0269(15) Uiso 1.000000 .
H5a H 0.4126(7) -0.3724(10) 0.2281(14) 0.0279(16) Uiso 1.000000 .
H5b H 0.2503(8) -0.4577(10) 0.2936(17) 0.0291(18) Uiso 1.000000 .
H2a H 0.3962(9) -0.6397(12) 0.0091(18) 0.0287(19) Uiso 1.000000 .
H2b H 0.4302(9) -0.4856(12) -0.2263(18) 0.0269(18) Uiso 1.000000 .
H2c H 0.2707(10) -0.5623(13) -0.1716(18) 0.0304(19) Uiso 1.000000 .

loop_
_atom_site_aniso_label
_atom_site_aniso_U_11
_atom_site_aniso_U_22
_atom_site_aniso_U_33
_atom_site_aniso_U_12
_atom_site_aniso_U_13
_atom_site_aniso_U_23
Cl1 0.009349(15) 0.011161(17) 0.013683(18) 0.000761(15) -0.002135(12) -0.000665(16)
O1 0.01302(6) 0.01299(6) 0.00731(5) -0.00239(5) -0.00254(4) -0.00082(4)
O2 0.00876(5) 0.01793(7) 0.00891(5) -0.00264(5) -0.00133(4) 0.00259(5)
N1 0.00941(5) 0.00845(6) 0.00891(5) 0.00035(4) -0.00159(4) -0.00185(4)
N2 0.01104(6) 0.00944(6) 0.01217(6) 0.00205(5) -0.00182(5) -0.00204(5)
C1 0.00838(6) 0.00858(6) 0.00684(5) -0.00056(5) -0.00168(4) 0.00036(5)
C2 0.00776(5) 0.00804(6) 0.00783(5) -0.00019(5) -0.00108(4) -0.00068(5)
C3 0.00958(6) 0.00913(6) 0.00999(6) 0.00175(5) -0.00236(5) -0.00165(5)
C4 0.01166(7) 0.00911(7) 0.01011(6) 0.00226(5) -0.00123(5) -0.00121(5)
C5 0.01152(7) 0.00928(7) 0.01080(7) 0.00184(5) -0.00289(5) -0.00123(5)

loop_
_atom_type_symbol
_atom_type_description
_atom_type_scat_dispersion_real
_atom_type_scat_dispersion_imag
_atom_type_scat_source
_atom_type_scat_dispersion_source
C C 0.00347 0.00161 'Clementi & Roetti, C., At. Data Nucl. Data Tables 1974, 14, (177-478); Clementi & Raimondi, J. Chem. Phys., 1963, 38, (2686-2689)' 'Henke, Gullikson and Davis, At. Data and Nucl. Data Tables, 1993, 54, 2'
H H 0.00000 0.00000 'Clementi & Roetti, C., At. Data Nucl. Data Tables 1974, 14, (177-478); Clementi & Raimondi, J. Chem. Phys., 1963, 38, (2686-2689)' 'Henke, Gullikson and Davis, At. Data and Nucl. Data Tables, 1993, 54, 2'
N N 0.00653 0.00323 'Clementi & Roetti, C., At. Data Nucl. Data Tables 1974, 14, (177-478); Clementi & Raimondi, J. Chem. Phys., 1963, 38, (2686-2689)' 'Henke, Gullikson and Davis, At. Data and Nucl. Data Tables, 1993, 54, 2'
O O 0.01158 0.00611 'Clementi & Roetti, C., At. Data Nucl. Data Tables 1974, 14, (177-478); Clementi & Raimondi, J. Chem. Phys., 1963, 38, (2686-2689)' 'Henke, Gullikson and Davis, At. Data and Nucl. Data Tables, 1993, 54, 2'

loop_
_geom_angle_atom_site_label_1
_geom_angle_atom_site_label_2
_geom_angle_atom_site_label_3
_geom_angle
_geom_angle_site_symmetry_1
_geom_angle_site_symmetry_3
_geom_angle_publ_flag
O2 C1 O1 126.22(2) . . ?
C2 C1 O1 116.385(17) . . ?
C2 C1 O2 117.333(18) . . ?
C1 C2 N1 110.517(16) . . ?
C3 C2 N1 108.286(16) . . ?
C3 C2 C1 109.819(17) . . ?
C4 C3 C2 112.923(17) . . ?
C5 C4 C3 109.523(18) . . ?
C4 C5 N2 110.841(18) . . ?

loop_
_geom_bond_atom_site_label_1
_geom_bond_atom_site_label_2
_geom_bond_distance
_geom_bond_site_symmetry_2
_geom_bond_publ_flag
O1 C1 1.2589(3) . ?
O2 C1 1.2487(3) . ?
N1 C2 1.4882(3) . ?
N2 C5 1.4903(3) . ?
C1 C2 1.5396(3) . ?
C2 C3 1.5321(3) . ?
C3 C4 1.5217(3) . ?
C4 C5 1.5189(3) . ?
